data_2207466
loop_
_publ_author_name
'Hongbin Zhou'
'Mingtian Li'
'Yu Ding'
'Shaomin Shi'

_publ_section_title
;
 Hexaaquacadmium(II) tetraaquabis(hexamethylenetetramine)cadmium(II)
 tetrakis(4-aminonaphthalene-1-sulfonate) hexahydrate
;
_journal_coeditor_code BV6040
_journal_issue 12
_journal_name_full 'Acta Crystallographica Section E'
_journal_page_first m2749
_journal_page_last m2751
_journal_paper_doi 10.1107/S1600536805038821
_journal_volume 61
_journal_year 2005
_chemical_formula_iupac '[Cd (C6 H12 N4)2 (H2 O)4] [Cd (H2 O)6] (C10 H8 N O3 S)4, 6H2 O'
_chemical_formula_moiety 'C12 H32 Cd N8 O4 2+, Cd H12 O6 2+, 4C10 H8 N O3 S -, 6H2 O'
_chemical_formula_sum 'C52 H88 Cd2 N12 O28 S4'
_chemical_formula_weight 1682.38
_chemical_name_systematic
;
Hexaaquacadmium(II)
tetraaquabis(hexamethylenetetramine)cadmium(II)]
tetrakis(4-aminonaphthalene-1-sulfonate) hexahydrate
;
_space_group_IT_number 2
_symmetry_cell_setting triclinic
_symmetry_space_group_name_Hall '-P 1'
_symmetry_space_group_name_H-M 'P -1'
_atom_sites_solution_hydrogens geom
_atom_sites_solution_primary direct
_atom_sites_solution_secondary difmap
_audit_creation_method SHELXL-97
_cell_angle_alpha 109.4000(10)
_cell_angle_beta 103.3690(10)
_cell_angle_gamma 90.7380(10)
_cell_formula_units_Z 1
_cell_length_a 9.5324(9)
_cell_length_b 13.6579(12)
_cell_length_c 14.4179(13)
_cell_measurement_reflns_used 7772
_cell_measurement_temperature 292(2)
_cell_measurement_theta_max 28.12
_cell_measurement_theta_min 2.21
_cell_volume 1714.3(3)
_computing_cell_refinement 'SAINT (Bruker, 2000)'
_computing_data_collection 'SMART (Bruker, 2000)'
_computing_data_reduction SAINT
_computing_molecular_graphics 'SHELXTL (Bruker, 1997)'
_computing_publication_material SHELXTL
_computing_structure_refinement 'SHELXL97 (Sheldrick, 1997)'
_computing_structure_solution 'SHELXS97 (Sheldrick, 1997)'
_diffrn_ambient_temperature 292(2)
_diffrn_measured_fraction_theta_full 0.985
_diffrn_measured_fraction_theta_max 0.985
_diffrn_measurement_device_type 'Bruker SMART CCD area-detector'
_diffrn_measurement_method '\f and \w'
_diffrn_radiation_monochromator graphite
_diffrn_radiation_source 'fine-focus sealed tube'
_diffrn_radiation_type MoK\a
_diffrn_radiation_wavelength 0.71073
_diffrn_reflns_av_R_equivalents 0.0823
_diffrn_reflns_av_sigmaI/netI 0.0657
_diffrn_reflns_limit_h_max 12
_diffrn_reflns_limit_h_min -12
_diffrn_reflns_limit_k_max 17
_diffrn_reflns_limit_k_min -17
_diffrn_reflns_limit_l_max 18
_diffrn_reflns_limit_l_min -18
_diffrn_reflns_number 19824
_diffrn_reflns_theta_full 27.50
_diffrn_reflns_theta_max 27.50
_diffrn_reflns_theta_min 1.55
_diffrn_standards_decay_% 0
_diffrn_standards_number 0
_exptl_absorpt_coefficient_mu 0.833
_exptl_absorpt_correction_T_max 0.9066
_exptl_absorpt_correction_T_min 0.8125
_exptl_absorpt_correction_type multi-scan
_exptl_absorpt_process_details '(SADABS; Bruker, 2000)'
_exptl_crystal_colour colorless
_exptl_crystal_density_diffrn 1.630
_exptl_crystal_density_method 'not measured'
_exptl_crystal_description block
_exptl_crystal_F_000 868
_exptl_crystal_size_max 0.26
_exptl_crystal_size_mid 0.16
_exptl_crystal_size_min 0.12
_refine_diff_density_max 1.124
_refine_diff_density_min -0.584
_refine_ls_extinction_method none
_refine_ls_goodness_of_fit_ref 0.963
_refine_ls_hydrogen_treatment constr
_refine_ls_matrix_type full
_refine_ls_number_parameters 525
_refine_ls_number_reflns 7762
_refine_ls_number_restraints 23
_refine_ls_restrained_S_all 0.963
_refine_ls_R_factor_all 0.0527
_refine_ls_R_factor_gt 0.0383
_refine_ls_shift/su_max 0.001
_refine_ls_shift/su_mean 0.000
_refine_ls_structure_factor_coef Fsqd
_refine_ls_weighting_details 'calc w=1/[\s^2^(Fo^2^)+(0.0429P)^2^] where P=(Fo^2^+2Fc^2^)/3'
_refine_ls_weighting_scheme calc
_refine_ls_wR_factor_gt 0.0819
_refine_ls_wR_factor_ref 0.0874
_reflns_number_gt 6037
_reflns_number_total 7762
_reflns_threshold_expression I>2\s(I)
_cod_data_source_file bv6040.cif
_cod_data_source_block I
_cod_original_sg_symbol_Hall ' -P 1'
_cod_database_code 2207466
_cod_database_fobs_code 2207466

loop_
_symmetry_equiv_pos_as_xyz
'x, y, z'
'-x, -y, -z'

loop_
_atom_site_label
_atom_site_fract_x
_atom_site_fract_y
_atom_site_fract_z
_atom_site_U_iso_or_equiv
_atom_site_adp_type
_atom_site_calc_flag
_atom_site_refinement_flags
_atom_site_occupancy
_atom_site_type_symbol
Cd1 0.5000 0.5000 0.0000 0.02630(8) Uani d S 1 Cd
N1 0.5338(2) 0.68498(15) 0.06109(15) 0.0282(4) Uani d . 1 N
O1 0.2737(2) 0.50860(16) 0.03167(17) 0.0428(5) Uani d D 1 O
O2 0.6077(2) 0.50171(16) 0.15925(14) 0.0402(4) Uani d D 1 O
Cd2 1.0000 0.0000 0.0000 0.03536(8) Uani d S 1 Cd
O4 1.1312(2) 0.15634(16) 0.05656(18) 0.0435(5) Uani d D 1 O
O5 0.8070(2) 0.07668(19) 0.05161(19) 0.0516(6) Uani d D 1 O
O3 0.9337(3) 0.02353(19) -0.15359(18) 0.0564(6) Uani d D 1 O
S2 0.93718(7) 0.31369(5) 0.82067(5) 0.03337(15) Uani d . 1 S
S1 0.40567(8) 0.20063(5) 0.28708(5) 0.04300(17) Uani d . 1 S
C16 0.3544(3) 0.36681(19) 0.44769(19) 0.0303(5) Uani d . 1 C
C17 0.9613(3) 0.26484(19) 0.69544(18) 0.0304(5) Uani d . 1 C
O11 0.9681(2) 0.23284(16) 0.86470(14) 0.0498(5) Uani d . 1 O
C26 0.8818(3) 0.17045(19) 0.62272(18) 0.0302(5) Uani d . 1 C
C11 0.3992(3) 0.43735(19) 0.54933(18) 0.0304(5) Uani d . 1 C
O10 0.7875(2) 0.33830(16) 0.81163(14) 0.0475(5) Uani d . 1 O
N5 0.5739(3) 0.4925(2) 0.71611(17) 0.0412(6) Uani d D 1 N
C5 0.6526(3) 0.71867(19) 0.0248(2) 0.0343(6) Uani d . 1 C
H5C 0.7408 0.6911 0.0503 0.041 Uiso calc R 1 H
H5D 0.6289 0.6899 -0.0488 0.041 Uiso calc R 1 H
N3 0.4229(2) 0.84486(16) 0.05505(18) 0.0384(5) Uani d . 1 N
N4 0.6783(2) 0.83309(16) 0.05763(18) 0.0377(5) Uani d . 1 N
O9 1.0381(2) 0.40666(15) 0.87474(15) 0.0520(5) Uani d . 1 O
C10 0.5258(3) 0.4213(2) 0.61590(19) 0.0346(6) Uani d . 1 C
C7 0.4388(3) 0.28241(19) 0.41523(19) 0.0332(5) Uani d . 1 C
O8 0.5255(2) 0.13710(15) 0.27937(16) 0.0565(6) Uani d . 1 O
N2 0.5966(3) 0.84638(17) 0.20899(18) 0.0457(6) Uani d . 1 N
C15 0.2264(3) 0.3842(2) 0.3837(2) 0.0391(6) Uani d . 1 C
H15 0.1940 0.3387 0.3172 0.047 Uiso calc R 1 H
C21 0.9063(3) 0.1348(2) 0.52381(19) 0.0363(6) Uani d . 1 C
O7 0.3977(3) 0.26754(17) 0.22709(15) 0.0622(6) Uani d . 1 O
C12 0.3175(3) 0.5220(2) 0.5820(2) 0.0368(6) Uani d . 1 C
H12 0.3470 0.5686 0.6483 0.044 Uiso calc R 1 H
C2 0.4637(3) 0.8865(2) 0.1668(2) 0.0490(7) Uani d . 1 C
H2A 0.4782 0.9620 0.1896 0.059 Uiso calc R 1 H
H2B 0.3852 0.8676 0.1920 0.059 Uiso calc R 1 H
C4 0.4011(3) 0.73076(19) 0.0216(2) 0.0365(6) Uani d . 1 C
H4A 0.3750 0.7026 -0.0520 0.044 Uiso calc R 1 H
H4B 0.3213 0.7108 0.0450 0.044 Uiso calc R 1 H
C24 0.7008(3) 0.0231(2) 0.5700(2) 0.0522(8) Uani d . 1 C
H24 0.6321 -0.0141 0.5851 0.063 Uiso calc R 1 H
C8 0.5539(3) 0.2665(2) 0.4831(2) 0.0420(6) Uani d . 1 C
H8 0.6051 0.2090 0.4624 0.050 Uiso calc R 1 H
C3 0.5436(3) 0.8737(2) 0.0188(2) 0.0403(6) Uani d . 1 C
H3A 0.5590 0.9491 0.0403 0.048 Uiso calc R 1 H
H3B 0.5186 0.8465 -0.0549 0.048 Uiso calc R 1 H
C19 1.0808(3) 0.2842(3) 0.5726(2) 0.0499(8) Uani d . 1 C
H19 1.1459 0.3234 0.5565 0.060 Uiso calc R 1 H
C18 1.0567(3) 0.3197(2) 0.6696(2) 0.0418(6) Uani d . 1 C
H18 1.1064 0.3817 0.7173 0.050 Uiso calc R 1 H
C1 0.5738(3) 0.7324(2) 0.1742(2) 0.0414(6) Uani d . 1 C
H1A 0.4974 0.7122 0.2004 0.050 Uiso calc R 1 H
H1B 0.6618 0.7055 0.2012 0.050 Uiso calc R 1 H
N6 1.0323(4) 0.1587(3) 0.4019(2) 0.0632(8) Uani d D 1 N
C22 0.8248(3) 0.0429(2) 0.4513(2) 0.0506(8) Uani d . 1 C
H22 0.8401 0.0191 0.3864 0.061 Uiso calc R 1 H
C13 0.1968(3) 0.5368(2) 0.5185(2) 0.0487(7) Uani d . 1 C
H13 0.1449 0.5934 0.5412 0.058 Uiso calc R 1 H
C25 0.7772(3) 0.1114(2) 0.6428(2) 0.0384(6) Uani d . 1 C
H25 0.7599 0.1331 0.7071 0.046 Uiso calc R 1 H
C6 0.7130(3) 0.8750(2) 0.1692(2) 0.0470(7) Uani d . 1 C
H6C 0.8015 0.8486 0.1962 0.056 Uiso calc R 1 H
H6D 0.7299 0.9504 0.1921 0.056 Uiso calc R 1 H
C9 0.5959(3) 0.3349(2) 0.5831(2) 0.0452(7) Uani d . 1 C
H9 0.6733 0.3215 0.6284 0.054 Uiso calc R 1 H
C14 0.1507(3) 0.4668(2) 0.4188(2) 0.0470(7) Uani d . 1 C
H14 0.0673 0.4767 0.3759 0.056 Uiso calc R 1 H
O6 0.2676(2) 0.13967(18) 0.26284(19) 0.0741(7) Uani d . 1 O
C20 1.0109(3) 0.1933(3) 0.5006(2) 0.0447(7) Uani d . 1 C
C23 0.7256(4) -0.0112(2) 0.4734(2) 0.0568(9) Uani d . 1 C
H23 0.6738 -0.0714 0.4240 0.068 Uiso calc R 1 H
O13 0.8266(3) 0.3896(2) 0.2123(2) 0.0630(6) Uani d D 1 O
O12 0.0477(5) 0.3750(4) 0.1161(3) 0.1066(12) Uani d D 1 O
O14 0.7929(4) 0.1954(2) 0.2500(2) 0.0682(7) Uani d D 1 O
H13B 0.789(4) 0.338(3) 0.218(4) 0.12(2) Uiso d D 1 H
H13A 0.891(4) 0.378(3) 0.177(3) 0.084(14) Uiso d D 1 H
H5F 0.810(4) 0.109(2) 0.1130(18) 0.053(10) Uiso d D 1 H
H5E 0.748(3) 0.104(3) 0.018(2) 0.061(11) Uiso d D 1 H
H4C 1.180(4) 0.178(3) 0.114(2) 0.084(14) Uiso d D 1 H
H4D 1.183(4) 0.155(3) 0.016(3) 0.088(15) Uiso d D 1 H
H3D 0.857(3) -0.009(3) -0.187(3) 0.074(13) Uiso d D 1 H
H3C 0.934(4) 0.081(2) -0.158(3) 0.081(13) Uiso d D 1 H
H1D 0.204(3) 0.482(3) -0.016(2) 0.063(11) Uiso d D 1 H
H1C 0.250(3) 0.554(2) 0.078(2) 0.049(9) Uiso d D 1 H
H14A 0.856(4) 0.187(3) 0.293(3) 0.088(16) Uiso d D 1 H
H2D 0.681(3) 0.469(3) 0.173(3) 0.081(13) Uiso d D 1 H
H2C 0.544(3) 0.500(3) 0.193(2) 0.064(11) Uiso d D 1 H
H14B 0.719(4) 0.175(4) 0.259(4) 0.13(2) Uiso d D 1 H
H12B 0.021(8) 0.315(3) 0.070(4) 0.18(4) Uiso d D 1 H
H12A 0.055(10) 0.424(3) 0.092(5) 0.23(4) Uiso d D 1 H
H5A 0.573(4) 0.554(2) 0.715(3) 0.075(13) Uiso d D 1 H
H5B 0.653(3) 0.478(3) 0.746(2) 0.060(10) Uiso d D 1 H
H6B 1.106(3) 0.193(3) 0.403(3) 0.077(13) Uiso d D 1 H
H6A 1.014(5) 0.092(2) 0.382(3) 0.082(15) Uiso d D 1 H

loop_
_atom_site_aniso_label
_atom_site_aniso_U_11
_atom_site_aniso_U_22
_atom_site_aniso_U_33
_atom_site_aniso_U_12
_atom_site_aniso_U_13
_atom_site_aniso_U_23
Cd1 0.02711(13) 0.02127(12) 0.02993(14) 0.00125(9) 0.00737(10) 0.00791(10)
N1 0.0284(10) 0.0235(10) 0.0324(11) 0.0015(8) 0.0067(8) 0.0098(8)
O1 0.0287(10) 0.0426(12) 0.0444(12) 0.0012(9) 0.0117(9) -0.0031(10)
O2 0.0438(11) 0.0460(11) 0.0341(10) 0.0120(10) 0.0108(9) 0.0172(9)
Cd2 0.02907(14) 0.03578(15) 0.04579(17) 0.00317(11) 0.00870(12) 0.02039(13)
O4 0.0393(11) 0.0433(11) 0.0445(12) -0.0054(9) 0.0081(10) 0.0126(10)
O5 0.0431(12) 0.0630(15) 0.0552(15) 0.0238(11) 0.0159(11) 0.0257(13)
O3 0.0626(15) 0.0453(13) 0.0536(14) -0.0145(12) -0.0126(11) 0.0260(11)
S2 0.0308(3) 0.0341(3) 0.0290(3) 0.0045(3) 0.0021(2) 0.0065(3)
S1 0.0473(4) 0.0323(3) 0.0377(4) -0.0006(3) 0.0038(3) 0.0017(3)
C16 0.0277(12) 0.0324(13) 0.0339(13) -0.0018(10) 0.0080(10) 0.0153(11)
C17 0.0272(12) 0.0321(13) 0.0320(13) 0.0072(10) 0.0071(10) 0.0113(11)
O11 0.0639(13) 0.0479(12) 0.0385(11) 0.0062(10) 0.0076(10) 0.0195(9)
C26 0.0276(12) 0.0303(12) 0.0320(13) 0.0073(10) 0.0050(10) 0.0113(11)
C11 0.0281(12) 0.0330(13) 0.0324(13) -0.0028(10) 0.0078(10) 0.0143(11)
O10 0.0342(10) 0.0620(13) 0.0355(10) 0.0156(9) 0.0090(8) 0.0024(9)
N5 0.0397(14) 0.0530(16) 0.0284(12) 0.0035(12) 0.0046(10) 0.0135(11)
C5 0.0321(13) 0.0257(12) 0.0456(15) 0.0030(10) 0.0125(11) 0.0112(11)
N3 0.0342(12) 0.0287(11) 0.0536(14) 0.0062(9) 0.0127(10) 0.0144(10)
N4 0.0339(11) 0.0270(11) 0.0534(14) -0.0009(9) 0.0125(10) 0.0145(10)
O9 0.0499(12) 0.0443(12) 0.0430(11) -0.0081(9) -0.0064(9) 0.0033(9)
C10 0.0347(13) 0.0422(14) 0.0294(13) 0.0010(11) 0.0090(11) 0.0150(11)
C7 0.0320(13) 0.0287(12) 0.0343(13) -0.0039(10) 0.0043(10) 0.0080(11)
O8 0.0632(14) 0.0363(11) 0.0568(13) 0.0105(10) 0.0129(11) 0.0003(10)
N2 0.0608(15) 0.0315(12) 0.0395(13) 0.0028(11) 0.0101(11) 0.0070(10)
C15 0.0315(13) 0.0443(15) 0.0375(14) -0.0027(12) 0.0018(11) 0.0139(12)
C21 0.0354(13) 0.0417(15) 0.0338(14) 0.0141(12) 0.0091(11) 0.0148(12)
O7 0.1019(18) 0.0513(13) 0.0332(11) 0.0218(12) 0.0186(11) 0.0123(10)
C12 0.0378(14) 0.0384(14) 0.0347(14) 0.0029(11) 0.0126(11) 0.0108(12)
C2 0.0562(19) 0.0329(14) 0.0593(19) 0.0081(13) 0.0266(15) 0.0093(14)
C4 0.0285(12) 0.0304(13) 0.0491(16) 0.0023(10) 0.0066(11) 0.0139(12)
C24 0.0481(18) 0.0454(17) 0.056(2) -0.0110(14) 0.0016(14) 0.0169(15)
C8 0.0438(16) 0.0374(15) 0.0437(16) 0.0103(12) 0.0088(13) 0.0138(13)
C3 0.0426(15) 0.0312(13) 0.0517(17) 0.0040(11) 0.0106(13) 0.0211(13)
C19 0.0399(16) 0.066(2) 0.0556(19) 0.0004(15) 0.0176(14) 0.0324(17)
C18 0.0331(14) 0.0395(15) 0.0523(17) -0.0013(12) 0.0089(12) 0.0164(13)
C1 0.0544(17) 0.0316(13) 0.0363(14) -0.0005(12) 0.0081(12) 0.0116(12)
N6 0.061(2) 0.092(3) 0.0495(17) 0.016(2) 0.0273(15) 0.0310(19)
C22 0.0592(19) 0.0489(17) 0.0342(15) 0.0126(15) 0.0085(14) 0.0041(13)
C13 0.0454(17) 0.0493(17) 0.0543(19) 0.0159(14) 0.0161(14) 0.0188(15)
C25 0.0397(15) 0.0398(15) 0.0355(14) -0.0006(12) 0.0093(12) 0.0129(12)
C6 0.0458(16) 0.0279(13) 0.0554(18) -0.0073(12) -0.0011(14) 0.0088(13)
C9 0.0409(15) 0.0540(18) 0.0375(15) 0.0135(13) 0.0010(12) 0.0170(14)
C14 0.0329(14) 0.0590(19) 0.0495(17) 0.0134(13) 0.0051(13) 0.0224(15)
O6 0.0550(14) 0.0581(15) 0.0758(17) -0.0213(12) -0.0015(12) -0.0068(13)
C20 0.0385(15) 0.064(2) 0.0433(16) 0.0180(14) 0.0181(13) 0.0285(15)
C23 0.065(2) 0.0383(16) 0.0467(19) -0.0041(15) -0.0041(16) 0.0004(14)
O13 0.0551(15) 0.0785(19) 0.0597(16) 0.0219(14) 0.0142(12) 0.0290(14)
O12 0.135(3) 0.093(3) 0.137(3) 0.046(2) 0.081(3) 0.063(3)
O14 0.0661(18) 0.086(2) 0.0600(17) 0.0151(16) 0.0187(15) 0.0335(15)

loop_
_atom_type_symbol
_atom_type_description
_atom_type_scat_dispersion_real
_atom_type_scat_dispersion_imag
_atom_type_scat_source
C C 0.0033 0.0016 'International Tables Vol C Tables 4.2.6.8 and 6.1.1.4'
H H 0.0000 0.0000 'International Tables Vol C Tables 4.2.6.8 and 6.1.1.4'
N N 0.0061 0.0033 'International Tables Vol C Tables 4.2.6.8 and 6.1.1.4'
O O 0.0106 0.0060 'International Tables Vol C Tables 4.2.6.8 and 6.1.1.4'
S S 0.1246 0.1234 'International Tables Vol C Tables 4.2.6.8 and 6.1.1.4'
Cd Cd -0.8075 1.2024 'International Tables Vol C Tables 4.2.6.8 and 6.1.1.4'

loop_
_geom_angle_atom_site_label_1
_geom_angle_atom_site_label_2
_geom_angle_atom_site_label_3
_geom_angle_site_symmetry_1
_geom_angle_site_symmetry_3
_geom_angle
_geom_angle_publ_flag
O2 Cd1 O2 2_665 . 180.0 yes
O2 Cd1 O1 2_665 . 87.59(8) ?
O2 Cd1 O1 . . 92.41(8) ?
O2 Cd1 O1 2_665 2_665 92.41(8) ?
O2 Cd1 O1 . 2_665 87.59(8) ?
O1 Cd1 O1 . 2_665 180.0 ?
O2 Cd1 N1 2_665 . 90.69(7) yes
O2 Cd1 N1 . . 89.31(7) yes
O1 Cd1 N1 . . 89.37(7) yes
O1 Cd1 N1 2_665 . 90.64(7) ?
O2 Cd1 N1 2_665 2_665 89.31(7) ?
O2 Cd1 N1 . 2_665 90.69(7) ?
O1 Cd1 N1 . 2_665 90.64(7) ?
O1 Cd1 N1 2_665 2_665 89.36(7) ?
N1 Cd1 N1 . 2_665 179.9990(10) ?
C5 N1 C1 . . 107.2(2) ?
C5 N1 C4 . . 107.26(19) ?
C1 N1 C4 . . 107.9(2) ?
C5 N1 Cd1 . . 108.97(14) ?
C1 N1 Cd1 . . 113.67(15) ?
C4 N1 Cd1 . . 111.53(14) ?
Cd1 O1 H1D . . 118(2) ?
Cd1 O1 H1C . . 126(2) ?
H1D O1 H1C . . 111(3) ?
Cd1 O2 H2D . . 124(2) ?
Cd1 O2 H2C . . 111(2) ?
H2D O2 H2C . . 114(2) ?
O4 Cd2 O4 2_755 . 180.0 ?
O4 Cd2 O5 2_755 . 88.84(8) ?
O4 Cd2 O5 . . 91.16(8) yes
O4 Cd2 O5 2_755 2_755 91.16(8) ?
O4 Cd2 O5 . 2_755 88.84(8) ?
O5 Cd2 O5 . 2_755 180.0 ?
O4 Cd2 O3 2_755 2_755 86.17(8) ?
O4 Cd2 O3 . 2_755 93.83(8) ?
O5 Cd2 O3 . 2_755 86.99(9) ?
O5 Cd2 O3 2_755 2_755 93.01(9) ?
O4 Cd2 O3 2_755 . 93.83(8) ?
O4 Cd2 O3 . . 86.17(8) yes
O5 Cd2 O3 . . 93.01(9) yes
O5 Cd2 O3 2_755 . 86.99(9) ?
O3 Cd2 O3 2_755 . 180.0 ?
Cd2 O4 H4C . . 119(3) ?
Cd2 O4 H4D . . 108(3) ?
H4C O4 H4D . . 110(4) ?
Cd2 O5 H5F . . 122(2) ?
Cd2 O5 H5E . . 124(2) ?
H5F O5 H5E . . 106(3) ?
Cd2 O3 H3D . . 111(3) ?
Cd2 O3 H3C . . 122(3) ?
H3D O3 H3C . . 108(4) ?
O11 S2 O9 . . 112.09(12) ?
O11 S2 O10 . . 112.19(14) ?
O9 S2 O10 . . 111.48(12) ?
O11 S2 C17 . . 107.39(12) ?
O9 S2 C17 . . 106.55(13) ?
O10 S2 C17 . . 106.76(11) ?
O7 S1 O8 . . 112.16(15) ?
O7 S1 O6 . . 110.81(16) ?
O8 S1 O6 . . 112.90(14) ?
O7 S1 C7 . . 107.08(12) ?
O8 S1 C7 . . 106.69(12) ?
O6 S1 C7 . . 106.79(14) ?
C11 C16 C15 . . 117.9(2) ?
C11 C16 C7 . . 118.6(2) ?
C15 C16 C7 . . 123.5(2) ?
C18 C17 C26 . . 120.4(2) ?
C18 C17 S2 . . 118.5(2) ?
C26 C17 S2 . . 121.08(19) ?
C25 C26 C21 . . 117.8(2) ?
C25 C26 C17 . . 123.6(2) ?
C21 C26 C17 . . 118.6(2) ?
C12 C11 C16 . . 119.2(2) ?
C12 C11 C10 . . 121.5(2) ?
C16 C11 C10 . . 119.3(2) ?
C10 N5 H5A . . 110(3) ?
C10 N5 H5B . . 111(2) ?
H5A N5 H5B . . 116(3) ?
N4 C5 N1 . . 112.3(2) ?
N4 C5 H5C . . 109.1 ?
N1 C5 H5C . . 109.1 ?
N4 C5 H5D . . 109.1 ?
N1 C5 H5D . . 109.1 ?
H5C C5 H5D . . 107.9 ?
C4 N3 C3 . . 108.5(2) ?
C4 N3 C2 . . 108.6(2) ?
C3 N3 C2 . . 108.2(2) ?
C3 N4 C6 . . 108.1(2) ?
C3 N4 C5 . . 108.5(2) ?
C6 N4 C5 . . 108.2(2) ?
C9 C10 N5 . . 120.6(2) ?
C9 C10 C11 . . 119.5(2) ?
N5 C10 C11 . . 119.8(2) ?
C8 C7 C16 . . 120.0(2) ?
C8 C7 S1 . . 118.0(2) ?
C16 C7 S1 . . 122.00(19) ?
C6 N2 C1 . . 108.2(2) ?
C6 N2 C2 . . 108.2(2) ?
C1 N2 C2 . . 108.9(2) ?
C14 C15 C16 . . 120.9(3) ?
C14 C15 H15 . . 119.6 ?
C16 C15 H15 . . 119.6 ?
C22 C21 C26 . . 118.4(3) ?
C22 C21 C20 . . 122.4(3) ?
C26 C21 C20 . . 119.2(2) ?
C13 C12 C11 . . 121.3(3) ?
C13 C12 H12 . . 119.3 ?
C11 C12 H12 . . 119.3 ?
N2 C2 N3 . . 111.9(2) ?
N2 C2 H2A . . 109.2 ?
N3 C2 H2A . . 109.2 ?
N2 C2 H2B . . 109.2 ?
N3 C2 H2B . . 109.2 ?
H2A C2 H2B . . 107.9 ?
N3 C4 N1 . . 112.02(19) ?
N3 C4 H4A . . 109.2 ?
N1 C4 H4A . . 109.2 ?
N3 C4 H4B . . 109.2 ?
N1 C4 H4B . . 109.2 ?
H4A C4 H4B . . 107.9 ?
C25 C24 C23 . . 120.1(3) ?
C25 C24 H24 . . 119.9 ?
C23 C24 H24 . . 119.9 ?
C7 C8 C9 . . 121.0(3) ?
C7 C8 H8 . . 119.5 ?
C9 C8 H8 . . 119.5 ?
N3 C3 N4 . . 111.8(2) ?
N3 C3 H3A . . 109.3 ?
N4 C3 H3A . . 109.3 ?
N3 C3 H3B . . 109.3 ?
N4 C3 H3B . . 109.3 ?
H3A C3 H3B . . 107.9 ?
C20 C19 C18 . . 121.5(3) ?
C20 C19 H19 . . 119.3 ?
C18 C19 H19 . . 119.3 ?
C17 C18 C19 . . 120.8(3) ?
C17 C18 H18 . . 119.6 ?
C19 C18 H18 . . 119.6 ?
N2 C1 N1 . . 112.1(2) ?
N2 C1 H1A . . 109.2 ?
N1 C1 H1A . . 109.2 ?
N2 C1 H1B . . 109.2 ?
N1 C1 H1B . . 109.2 ?
H1A C1 H1B . . 107.9 ?
C20 N6 H6B . . 108(3) ?
C20 N6 H6A . . 104(3) ?
H6B N6 H6A . . 129(4) ?
C23 C22 C21 . . 122.0(3) ?
C23 C22 H22 . . 119.0 ?
C21 C22 H22 . . 119.0 ?
C12 C13 C14 . . 119.8(3) ?
C12 C13 H13 . . 120.1 ?
C14 C13 H13 . . 120.1 ?
C24 C25 C26 . . 121.7(3) ?
C24 C25 H25 . . 119.2 ?
C26 C25 H25 . . 119.2 ?
N2 C6 N4 . . 112.1(2) ?
N2 C6 H6C . . 109.2 ?
N4 C6 H6C . . 109.2 ?
N2 C6 H6D . . 109.2 ?
N4 C6 H6D . . 109.2 ?
H6C C6 H6D . . 107.9 ?
C10 C9 C8 . . 121.3(3) ?
C10 C9 H9 . . 119.3 ?
C8 C9 H9 . . 119.3 ?
C15 C14 C13 . . 120.9(3) ?
C15 C14 H14 . . 119.5 ?
C13 C14 H14 . . 119.5 ?
C19 C20 N6 . . 121.6(3) ?
C19 C20 C21 . . 119.5(3) ?
N6 C20 C21 . . 118.8(3) ?
C22 C23 C24 . . 120.0(3) ?
C22 C23 H23 . . 120.0 ?
C24 C23 H23 . . 120.0 ?
H13B O13 H13A . . 116(3) ?
H12B O12 H12A . . 114(4) ?
H14A O14 H14B . . 104(5) ?

loop_
_geom_bond_atom_site_label_1
_geom_bond_atom_site_label_2
_geom_bond_site_symmetry_2
_geom_bond_distance
_geom_bond_publ_flag
Cd1 O2 2_665 2.2804(18) ?
Cd1 O2 . 2.2804(18) yes
Cd1 O1 . 2.3025(19) yes
Cd1 O1 2_665 2.3026(19) ?
Cd1 N1 . 2.3732(19) yes
Cd1 N1 2_665 2.3733(19) ?
N1 C5 . 1.479(3) ?
N1 C1 . 1.493(3) ?
N1 C4 . 1.497(3) ?
O1 H1D . 0.82(2) ?
O1 H1C . 0.83(2) ?
O2 H2D . 0.85(2) ?
O2 H2C . 0.86(2) ?
Cd2 O4 2_755 2.257(2) ?
Cd2 O4 . 2.257(2) yes
Cd2 O5 . 2.280(2) yes
Cd2 O5 2_755 2.280(2) ?
Cd2 O3 2_755 2.288(2) ?
Cd2 O3 . 2.289(2) yes
O4 H4C . 0.80(2) ?
O4 H4D . 0.84(3) ?
O5 H5F . 0.84(2) ?
O5 H5E . 0.83(2) ?
O3 H3D . 0.81(2) ?
O3 H3C . 0.81(2) ?
S2 O11 . 1.448(2) ?
S2 O9 . 1.453(2) ?
S2 O10 . 1.4562(19) ?
S2 C17 . 1.776(3) ?
S1 O7 . 1.444(2) ?
S1 O8 . 1.446(2) ?
S1 O6 . 1.454(2) ?
S1 C7 . 1.764(3) ?
C16 C11 . 1.421(3) ?
C16 C15 . 1.424(3) ?
C16 C7 . 1.427(3) ?
C17 C18 . 1.361(4) ?
C17 C26 . 1.430(3) ?
C26 C25 . 1.413(4) ?
C26 C21 . 1.422(3) ?
C11 C12 . 1.413(4) ?
C11 C10 . 1.427(3) ?
N5 C10 . 1.412(3) ?
N5 H5A . 0.84(2) ?
N5 H5B . 0.85(2) ?
C5 N4 . 1.473(3) ?
C5 H5C . 0.9700 ?
C5 H5D . 0.9700 ?
N3 C4 . 1.466(3) ?
N3 C3 . 1.468(4) ?
N3 C2 . 1.471(4) ?
N4 C3 . 1.471(3) ?
N4 C6 . 1.471(4) ?
C10 C9 . 1.363(4) ?
C7 C8 . 1.364(4) ?
N2 C6 . 1.464(4) ?
N2 C1 . 1.465(3) ?
N2 C2 . 1.469(4) ?
C15 C14 . 1.363(4) ?
C15 H15 . 0.9300 ?
C21 C22 . 1.413(4) ?
C21 C20 . 1.434(4) ?
C12 C13 . 1.358(4) ?
C12 H12 . 0.9300 ?
C2 H2A . 0.9700 ?
C2 H2B . 0.9700 ?
C4 H4A . 0.9700 ?
C4 H4B . 0.9700 ?
C24 C25 . 1.366(4) ?
C24 C23 . 1.393(5) ?
C24 H24 . 0.9300 ?
C8 C9 . 1.393(4) ?
C8 H8 . 0.9300 ?
C3 H3A . 0.9700 ?
C3 H3B . 0.9700 ?
C19 C20 . 1.365(4) ?
C19 C18 . 1.396(4) ?
C19 H19 . 0.9300 ?
C18 H18 . 0.9300 ?
C1 H1A . 0.9700 ?
C1 H1B . 0.9700 ?
N6 C20 . 1.408(4) ?
N6 H6B . 0.84(2) ?
N6 H6A . 0.86(2) ?
C22 C23 . 1.349(5) ?
C22 H22 . 0.9300 ?
C13 C14 . 1.399(4) ?
C13 H13 . 0.9300 ?
C25 H25 . 0.9300 ?
C6 H6C . 0.9700 ?
C6 H6D . 0.9700 ?
C9 H9 . 0.9300 ?
C14 H14 . 0.9300 ?
C23 H23 . 0.9300 ?
O13 H13B . 0.82(2) ?
O13 H13A . 0.87(2) ?
O12 H12B . 0.85(3) ?
O12 H12A . 0.86(3) ?
O14 H14A . 0.80(3) ?
O14 H14B . 0.81(3) ?

loop_
_geom_hbond_atom_site_label_D
_geom_hbond_atom_site_label_H
_geom_hbond_atom_site_label_A
_geom_hbond_site_symmetry_A
_geom_hbond_distance_DH
_geom_hbond_distance_HA
_geom_hbond_distance_DA
_geom_hbond_angle_DHA
_geom_hbond_publ_flag
O14 H14B O8 . 0.81(3) 2.01(3) 2.826(4) 174(6) yes
O14 H14A N6 . 0.80(3) 2.15(3) 2.950(4) 176(4) yes
O13 H13B O14 . 0.82(2) 2.14(3) 2.906(4) 154(4) yes
O13 H13A O12 1_655 0.87(2) 1.89(2) 2.755(5) 170(4) yes
O12 H12A O9 2_666 0.86(3) 2.42(6) 3.071(4) 133(7) yes
N5 H5A O7 2_666 0.84(2) 2.29(3) 3.094(4) 160(3) yes
O2 H2D O13 . 0.85(2) 1.88(2) 2.722(3) 172(3) yes
O2 H2C N5 2_666 0.86(2) 1.90(2) 2.753(3) 171(3) yes
O1 H1D O9 1_454 0.82(2) 1.94(2) 2.753(3) 174(3) yes
O1 H1C O10 2_666 0.83(2) 1.88(2) 2.706(3) 175(3) yes

loop_
_geom_torsion_atom_site_label_1
_geom_torsion_atom_site_label_2
_geom_torsion_atom_site_label_3
_geom_torsion_atom_site_label_4
_geom_torsion_site_symmetry_1
_geom_torsion
O2 Cd1 N1 C5 2_665 -74.13(16)
O2 Cd1 N1 C5 . 105.87(16)
O1 Cd1 N1 C5 . -161.71(16)
O1 Cd1 N1 C5 2_665 18.29(16)
O2 Cd1 N1 C1 2_665 166.37(18)
O2 Cd1 N1 C1 . -13.63(18)
O1 Cd1 N1 C1 . 78.78(18)
O1 Cd1 N1 C1 2_665 -101.22(18)
O2 Cd1 N1 C4 2_665 44.09(16)
O2 Cd1 N1 C4 . -135.91(16)
O1 Cd1 N1 C4 . -43.49(17)
O1 Cd1 N1 C4 2_665 136.51(17)
O11 S2 C17 C18 . -123.3(2)
O9 S2 C17 C18 . -3.1(2)
O10 S2 C17 C18 . 116.2(2)
O11 S2 C17 C26 . 57.1(2)
O9 S2 C17 C26 . 177.41(19)
O10 S2 C17 C26 . -63.4(2)
C18 C17 C26 C25 . -177.6(2)
S2 C17 C26 C25 . 1.9(3)
C18 C17 C26 C21 . 0.9(3)
S2 C17 C26 C21 . -179.58(17)
C15 C16 C11 C12 . -1.1(3)
C7 C16 C11 C12 . 179.2(2)
C15 C16 C11 C10 . 179.1(2)
C7 C16 C11 C10 . -0.6(3)
C1 N1 C5 N4 . -57.9(3)
C4 N1 C5 N4 . 57.8(3)
Cd1 N1 C5 N4 . 178.68(16)
N1 C5 N4 C3 . -58.6(3)
N1 C5 N4 C6 . 58.4(3)
C12 C11 C10 C9 . 175.8(3)
C16 C11 C10 C9 . -4.4(4)
C12 C11 C10 N5 . -1.6(4)
C16 C11 C10 N5 . 178.1(2)
C11 C16 C7 C8 . 4.6(4)
C15 C16 C7 C8 . -175.1(3)
C11 C16 C7 S1 . -171.90(18)
C15 C16 C7 S1 . 8.4(4)
O7 S1 C7 C8 . -126.7(2)
O8 S1 C7 C8 . -6.5(3)
O6 S1 C7 C8 . 114.5(2)
O7 S1 C7 C16 . 49.8(2)
O8 S1 C7 C16 . 170.1(2)
O6 S1 C7 C16 . -68.9(2)
C11 C16 C15 C14 . 0.8(4)
C7 C16 C15 C14 . -179.5(3)
C25 C26 C21 C22 . 0.2(3)
C17 C26 C21 C22 . -178.3(2)
C25 C26 C21 C20 . 179.5(2)
C17 C26 C21 C20 . 0.9(3)
C16 C11 C12 C13 . 0.4(4)
C10 C11 C12 C13 . -179.8(3)
C6 N2 C2 N3 . 58.4(3)
C1 N2 C2 N3 . -59.0(3)
C4 N3 C2 N2 . 59.0(3)
C3 N3 C2 N2 . -58.5(3)
C3 N3 C4 N1 . 59.1(3)
C2 N3 C4 N1 . -58.4(3)
C5 N1 C4 N3 . -58.1(3)
C1 N1 C4 N3 . 57.1(3)
Cd1 N1 C4 N3 . -177.37(17)
C16 C7 C8 C9 . -3.6(4)
S1 C7 C8 C9 . 173.0(2)
C4 N3 C3 N4 . -59.0(3)
C2 N3 C3 N4 . 58.6(3)
C6 N4 C3 N3 . -58.5(3)
C5 N4 C3 N3 . 58.6(3)
C26 C17 C18 C19 . -1.1(4)
S2 C17 C18 C19 . 179.3(2)
C20 C19 C18 C17 . -0.5(4)
C6 N2 C1 N1 . -59.3(3)
C2 N2 C1 N1 . 58.1(3)
C5 N1 C1 N2 . 58.4(3)
C4 N1 C1 N2 . -56.9(3)
Cd1 N1 C1 N2 . 178.87(18)
C26 C21 C22 C23 . -0.1(4)
C20 C21 C22 C23 . -179.3(3)
C11 C12 C13 C14 . 0.6(4)
C23 C24 C25 C26 . 0.4(4)
C21 C26 C25 C24 . -0.4(4)
C17 C26 C25 C24 . 178.1(3)
C1 N2 C6 N4 . 59.3(3)
C2 N2 C6 N4 . -58.6(3)
C3 N4 C6 N2 . 58.6(3)
C5 N4 C6 N2 . -58.7(3)
N5 C10 C9 C8 . -177.0(3)
C11 C10 C9 C8 . 5.5(4)
C7 C8 C9 C10 . -1.5(5)
C16 C15 C14 C13 . 0.2(4)
C12 C13 C14 C15 . -0.9(5)
C18 C19 C20 N6 . 178.4(3)
C18 C19 C20 C21 . 2.4(4)
C22 C21 C20 C19 . 176.7(3)
C26 C21 C20 C19 . -2.5(4)
C22 C21 C20 N6 . 0.6(4)
C26 C21 C20 N6 . -178.6(3)
C21 C22 C23 C24 . 0.1(5)
C25 C24 C23 C22 . -0.3(5)
